data_4324597
loop_
_publ_author_name
'Stephen M. Mansell'
'Rolfe H. Herber'
'Israel Nowik'
'Douglas H. Ross'
'Christopher A. Russell'
'Duncan F. Wass'

_publ_contact_author
; 
    Dr. Chris Russell 
    School of Chemistry
    University of Bristol
    Cantock's Close
    BS8 1TS Bristol
    UK
;
_publ_contact_author_email
;
Chris.Russell@bristol.ac.uk
;
_publ_contact_author_fax '0117 9290509'
_publ_contact_author_phone '0117 9287655'
_publ_section_title
;
 Coordination Chemistry of N-Heterocyclic Stannylenes: A Combined
 Synthetic and M\"ossbauer Spectroscopy Study
;
_journal_name_full 'Inorganic Chemistry'
_journal_page_first 2252
_journal_page_last 2263
_journal_paper_doi 10.1021/ic101920x
_journal_volume 50
_journal_year 2011
_chemical_formula_moiety 'C60 H76 Fe2 N4 O8 Sn2'
_chemical_formula_sum 'C60 H76 Fe2 N4 O8 Sn2'
_chemical_formula_weight 1330.32
_chemical_name_systematic
; 
 ? 
;
_space_group_IT_number 14
_symmetry_cell_setting monoclinic
_symmetry_space_group_name_Hall '-P 2yn'
_symmetry_space_group_name_H-M 'P 1 21/n 1'
_atom_sites_solution_hydrogens geom
_atom_sites_solution_primary direct
_atom_sites_solution_secondary difmap
_audit_creation_method SHELXL-97
_cell_angle_alpha 90.00
_cell_angle_beta 102.069(2)
_cell_angle_gamma 90.00
_cell_formula_units_Z 2
_cell_length_a 13.4655(16)
_cell_length_b 11.7855(13)
_cell_length_c 19.163(2)
_cell_measurement_reflns_used 4273
_cell_measurement_temperature 100(2)
_cell_measurement_theta_max 25.417
_cell_measurement_theta_min 2.319
_cell_volume 2973.9(6)
_computing_cell_refinement 'APEX-II and SAINT (Bruker, 2001)'
_computing_data_collection 'APEX-II (Bruker, 2004)'
_computing_data_reduction 'SAINT v7.51A (BRUKER)'
_computing_molecular_graphics SHELXTL
_computing_publication_material SHELXTL
_computing_structure_refinement 'SHELXL-97 (Sheldrick, 1997)'
_computing_structure_solution 'SHELXS-97 (Sheldrick, 1990)'
_diffrn_ambient_temperature 100(2)
_diffrn_detector_area_resol_mean '4096x4096pixels / 62x62mm'
_diffrn_measured_fraction_theta_full 0.997
_diffrn_measured_fraction_theta_max 0.997
_diffrn_measurement_device_type 'Bruker Kappa-APEX-II area-detector'
_diffrn_measurement_method '\f and \w scans'
_diffrn_radiation_monochromator graphite
_diffrn_radiation_source 'fine-focus sealed tube'
_diffrn_radiation_type MoK\a
_diffrn_radiation_wavelength 0.71073
_diffrn_reflns_av_R_equivalents 0.0595
_diffrn_reflns_av_sigmaI/netI 0.0623
_diffrn_reflns_limit_h_max 17
_diffrn_reflns_limit_h_min -17
_diffrn_reflns_limit_k_max 12
_diffrn_reflns_limit_k_min -15
_diffrn_reflns_limit_l_max 22
_diffrn_reflns_limit_l_min -24
_diffrn_reflns_number 25856
_diffrn_reflns_theta_full 27.50
_diffrn_reflns_theta_max 27.50
_diffrn_reflns_theta_min 1.69
_diffrn_standards_number 0
_exptl_absorpt_coefficient_mu 1.364
_exptl_absorpt_correction_T_max 0.933912
_exptl_absorpt_correction_T_min 0.735777
_exptl_absorpt_correction_type multi-scan
_exptl_absorpt_process_details SADABS-2007/4
_exptl_crystal_colour Red
_exptl_crystal_density_diffrn 1.486
_exptl_crystal_description Prism
_exptl_crystal_F_000 1360
_exptl_crystal_size_max 0.13
_exptl_crystal_size_mid 0.08
_exptl_crystal_size_min 0.05
_refine_diff_density_max 1.226
_refine_diff_density_min -0.630
_refine_diff_density_rms 0.118
_refine_ls_extinction_method none
_refine_ls_goodness_of_fit_ref 1.020
_refine_ls_hydrogen_treatment constr
_refine_ls_matrix_type full
_refine_ls_number_parameters 351
_refine_ls_number_reflns 6822
_refine_ls_number_restraints 0
_refine_ls_restrained_S_all 1.020
_refine_ls_R_factor_all 0.0773
_refine_ls_R_factor_gt 0.0404
_refine_ls_shift/su_max 0.001
_refine_ls_shift/su_mean 0.000
_refine_ls_structure_factor_coef Fsqd
_refine_ls_weighting_details 'calc w=1/[\s^2^(Fo^2^)+(0.0466P)^2^+2.4534P] where P=(Fo^2^+2Fc^2^)/3'
_refine_ls_weighting_scheme calc
_refine_ls_wR_factor_gt 0.0869
_refine_ls_wR_factor_ref 0.1015
_reflns_number_gt 4755
_reflns_number_total 6822
_reflns_threshold_expression >2sigma(I)
_cod_data_source_file ic101920x_si_001_2.cif
_cod_data_source_block 3
_cod_original_sg_symbol_H-M 'P 21/n'
_cod_database_code 4324597

loop_
_symmetry_equiv_pos_as_xyz
'x, y, z'
'-x+1/2, y+1/2, -z+1/2'
'-x, -y, -z'
'x-1/2, -y-1/2, z-1/2'

loop_
_atom_site_label
_atom_site_type_symbol
_atom_site_fract_x
_atom_site_fract_y
_atom_site_fract_z
_atom_site_U_iso_or_equiv
_atom_site_adp_type
_atom_site_occupancy
_atom_site_symmetry_multiplicity
_atom_site_calc_flag
_atom_site_refinement_flags
Sn1 Sn 0.923159(19) 0.03828(2) 0.058700(14) 0.01883(8) Uani 1 1 d .
N1 N 0.8397(2) -0.0396(3) 0.12230(18) 0.0251(7) Uani 1 1 d .
N2 N 0.8677(2) 0.1843(3) 0.09384(18) 0.0249(8) Uani 1 1 d .
C1 C 0.8283(3) -0.1550(4) 0.1410(2) 0.0262(9) Uani 1 1 d .
C2 C 0.8922(3) -0.2055(4) 0.2010(2) 0.0336(11) Uani 1 1 d .
C3 C 0.8749(4) -0.3158(5) 0.2190(3) 0.0452(13) Uani 1 1 d .
H3 H 0.9180 -0.3494 0.2593 0.054 Uiso 1 1 calc R
C4 C 0.7959(4) -0.3785(5) 0.1796(3) 0.0503(14) Uani 1 1 d .
H4 H 0.7856 -0.4547 0.1926 0.060 Uiso 1 1 calc R
C5 C 0.7324(4) -0.3308(5) 0.1216(3) 0.0425(13) Uani 1 1 d .
H5 H 0.6781 -0.3742 0.0949 0.051 Uiso 1 1 calc R
C6 C 0.7467(3) -0.2197(4) 0.1017(2) 0.0299(10) Uani 1 1 d .
C7 C 0.9772(3) -0.1376(5) 0.2476(3) 0.0456(14) Uani 1 1 d .
H7 H 0.9918 -0.0696 0.2202 0.055 Uiso 1 1 calc R
C8 C 1.0756(4) -0.2076(6) 0.2694(3) 0.0618(18) Uani 1 1 d .
H8A H 1.0629 -0.2735 0.2975 0.093 Uiso 1 1 calc R
H8B H 1.1288 -0.1604 0.2981 0.093 Uiso 1 1 calc R
H8C H 1.0977 -0.2335 0.2265 0.093 Uiso 1 1 calc R
C9 C 0.9462(4) -0.0975(6) 0.3157(3) 0.0621(17) Uani 1 1 d .
H9A H 0.8800 -0.0597 0.3034 0.093 Uiso 1 1 calc R
H9B H 0.9971 -0.0440 0.3409 0.093 Uiso 1 1 calc R
H9C H 0.9417 -0.1628 0.3465 0.093 Uiso 1 1 calc R
C10 C 0.6722(3) -0.1676(5) 0.0394(2) 0.0390(12) Uani 1 1 d .
H10 H 0.7074 -0.1035 0.0204 0.047 Uiso 1 1 calc R
C11 C 0.6343(4) -0.2500(5) -0.0222(3) 0.0508(15) Uani 1 1 d .
H11A H 0.6925 -0.2837 -0.0378 0.076 Uiso 1 1 calc R
H11B H 0.5921 -0.2088 -0.0621 0.076 Uiso 1 1 calc R
H11C H 0.5939 -0.3100 -0.0061 0.076 Uiso 1 1 calc R
C12 C 0.5810(4) -0.1188(5) 0.0647(3) 0.0565(16) Uani 1 1 d .
H12A H 0.5499 -0.1782 0.0888 0.085 Uiso 1 1 calc R
H12B H 0.5312 -0.0906 0.0236 0.085 Uiso 1 1 calc R
H12C H 0.6033 -0.0563 0.0980 0.085 Uiso 1 1 calc R
C13 C 0.8889(3) 0.3002(4) 0.0825(2) 0.0246(9) Uani 1 1 d .
C14 C 0.9685(3) 0.3557(4) 0.1294(2) 0.0275(10) Uani 1 1 d .
C15 C 0.9885(3) 0.4678(4) 0.1175(3) 0.0381(12) Uani 1 1 d .
H15 H 1.0428 0.5049 0.1489 0.046 Uiso 1 1 calc R
C16 C 0.9317(4) 0.5274(4) 0.0616(3) 0.0456(13) Uani 1 1 d .
H16 H 0.9472 0.6045 0.0540 0.055 Uiso 1 1 calc R
C17 C 0.8520(4) 0.4746(4) 0.0164(3) 0.0368(11) Uani 1 1 d .
H17 H 0.8124 0.5161 -0.0221 0.044 Uiso 1 1 calc R
C18 C 0.8287(3) 0.3628(4) 0.0262(2) 0.0266(10) Uani 1 1 d .
C19 C 1.0285(3) 0.2973(4) 0.1956(2) 0.0323(11) Uani 1 1 d .
H19 H 1.0249 0.2136 0.1868 0.039 Uiso 1 1 calc R
C20 C 1.1405(3) 0.3313(5) 0.2132(3) 0.0435(13) Uani 1 1 d .
H20A H 1.1462 0.4121 0.2254 0.065 Uiso 1 1 calc R
H20B H 1.1706 0.3172 0.1717 0.065 Uiso 1 1 calc R
H20C H 1.1764 0.2865 0.2538 0.065 Uiso 1 1 calc R
C21 C 0.9795(4) 0.3216(6) 0.2586(3) 0.0587(17) Uani 1 1 d .
H21A H 0.9882 0.4020 0.2715 0.088 Uiso 1 1 calc R
H21B H 1.0118 0.2749 0.2994 0.088 Uiso 1 1 calc R
H21C H 0.9070 0.3036 0.2457 0.088 Uiso 1 1 calc R
C22 C 0.7351(3) 0.3125(4) -0.0219(2) 0.0352(11) Uani 1 1 d .
H22 H 0.7420 0.2280 -0.0205 0.042 Uiso 1 1 calc R
C23 C 0.7186(4) 0.3500(5) -0.0991(2) 0.0436(13) Uani 1 1 d .
H23A H 0.7015 0.4309 -0.1024 0.065 Uiso 1 1 calc R
H23B H 0.6627 0.3063 -0.1278 0.065 Uiso 1 1 calc R
H23C H 0.7807 0.3371 -0.1169 0.065 Uiso 1 1 calc R
C24 C 0.6412(4) 0.3442(7) 0.0075(3) 0.068(2) Uani 1 1 d .
H24A H 0.6494 0.3162 0.0565 0.102 Uiso 1 1 calc R
H24B H 0.5807 0.3098 -0.0223 0.102 Uiso 1 1 calc R
H24C H 0.6335 0.4269 0.0071 0.102 Uiso 1 1 calc R
C25 C 0.7983(5) 0.0462(5) 0.1617(3) 0.0529(16) Uani 1 1 d .
H25A H 0.7301 0.0211 0.1671 0.063 Uiso 1 1 calc R
H25B H 0.8418 0.0510 0.2102 0.063 Uiso 1 1 calc R
C26 C 0.7892(5) 0.1560(5) 0.1317(4) 0.068(2) Uani 1 1 d .
H26A H 0.7906 0.2121 0.1704 0.082 Uiso 1 1 calc R
H26B H 0.7224 0.1624 0.0985 0.082 Uiso 1 1 calc R
Fe1 Fe 1.12341(4) 0.00532(5) 0.08100(3) 0.01976(14) Uani 1 1 d .
C27 C 1.2571(3) -0.0230(4) 0.0848(2) 0.0239(9) Uani 1 1 d .
C28 C 1.0807(3) -0.1394(4) 0.0849(2) 0.0232(9) Uani 1 1 d .
C29 C 1.1472(3) 0.0351(4) 0.1762(2) 0.0266(9) Uani 1 1 d .
C30 C 1.1205(3) 0.1511(4) 0.0511(2) 0.0223(9) Uani 1 1 d .
O1 O 1.3410(2) -0.0399(3) 0.08991(16) 0.0340(7) Uani 1 1 d .
O2 O 1.0549(2) -0.2303(3) 0.08909(17) 0.0344(7) Uani 1 1 d .
O3 O 1.1674(2) 0.0521(3) 0.23585(15) 0.0357(8) Uani 1 1 d .
O4 O 1.1227(2) 0.2432(3) 0.03549(17) 0.0331(7) Uani 1 1 d .

loop_
_atom_site_aniso_label
_atom_site_aniso_U_11
_atom_site_aniso_U_22
_atom_site_aniso_U_33
_atom_site_aniso_U_23
_atom_site_aniso_U_13
_atom_site_aniso_U_12
Sn1 0.01585(12) 0.02691(17) 0.01379(13) -0.00077(12) 0.00322(9) -0.00207(12)
N1 0.0250(16) 0.031(2) 0.0222(17) -0.0001(17) 0.0119(13) -0.0028(16)
N2 0.0236(17) 0.026(2) 0.0280(19) -0.0027(16) 0.0113(15) -0.0028(14)
C1 0.026(2) 0.034(3) 0.023(2) 0.0032(19) 0.0157(17) -0.0002(18)
C2 0.027(2) 0.051(3) 0.025(2) 0.009(2) 0.0098(18) 0.000(2)
C3 0.045(3) 0.056(4) 0.038(3) 0.020(3) 0.016(2) 0.007(3)
C4 0.070(4) 0.037(3) 0.052(3) 0.018(3) 0.029(3) -0.004(3)
C5 0.051(3) 0.044(3) 0.037(3) -0.001(2) 0.020(2) -0.018(2)
C6 0.035(2) 0.034(3) 0.024(2) 0.001(2) 0.0142(19) -0.007(2)
C7 0.030(2) 0.076(4) 0.029(3) 0.015(3) 0.004(2) -0.006(2)
C8 0.035(3) 0.119(6) 0.030(3) 0.020(3) 0.004(2) 0.016(3)
C9 0.042(3) 0.099(5) 0.041(3) -0.008(3) -0.001(2) 0.002(3)
C10 0.036(2) 0.052(3) 0.027(2) 0.004(2) 0.002(2) -0.019(2)
C11 0.038(3) 0.082(5) 0.032(3) -0.014(3) 0.008(2) -0.022(3)
C12 0.054(3) 0.057(4) 0.052(4) -0.006(3) -0.004(3) 0.017(3)
C13 0.0211(19) 0.030(3) 0.024(2) -0.0026(18) 0.0063(17) -0.0022(17)
C14 0.027(2) 0.029(3) 0.024(2) -0.0067(19) 0.0017(17) 0.0020(18)
C15 0.030(2) 0.034(3) 0.043(3) -0.007(2) -0.006(2) -0.008(2)
C16 0.050(3) 0.027(3) 0.054(3) 0.004(3) -0.002(2) -0.008(2)
C17 0.038(2) 0.034(3) 0.036(3) 0.005(2) 0.001(2) 0.002(2)
C18 0.025(2) 0.034(3) 0.021(2) -0.0058(19) 0.0040(16) -0.0009(18)
C19 0.028(2) 0.038(3) 0.027(2) -0.006(2) -0.0032(18) 0.0014(19)
C20 0.030(2) 0.060(4) 0.035(3) -0.006(3) -0.007(2) -0.001(2)
C21 0.052(3) 0.090(5) 0.035(3) 0.012(3) 0.009(3) 0.020(3)
C22 0.032(2) 0.040(3) 0.030(2) -0.004(2) -0.0028(19) -0.001(2)
C23 0.038(3) 0.057(4) 0.029(3) -0.005(2) -0.007(2) 0.009(2)
C24 0.031(3) 0.123(6) 0.050(4) -0.024(4) 0.010(3) -0.023(3)
C25 0.072(4) 0.040(3) 0.066(4) 0.001(3) 0.060(3) 0.001(3)
C26 0.092(5) 0.046(4) 0.094(5) 0.000(4) 0.081(4) -0.001(3)
Fe1 0.0163(3) 0.0284(4) 0.0142(3) -0.0014(2) 0.0025(2) -0.0008(2)
C27 0.026(2) 0.027(3) 0.0181(19) -0.0036(18) 0.0042(16) -0.0052(17)
C28 0.0178(18) 0.035(3) 0.0156(19) 0.0034(18) 0.0016(15) 0.0023(18)
C29 0.0197(18) 0.032(3) 0.027(2) -0.003(2) 0.0033(16) 0.0020(18)
C30 0.0194(19) 0.033(3) 0.0145(19) -0.0031(18) 0.0042(15) -0.0060(17)
O1 0.0215(14) 0.044(2) 0.0350(17) 0.0014(16) 0.0030(12) 0.0012(14)
O2 0.0364(17) 0.034(2) 0.0341(18) -0.0009(15) 0.0099(14) -0.0068(15)
O3 0.0376(17) 0.050(2) 0.0168(15) -0.0050(15) -0.0008(13) 0.0040(15)
O4 0.0323(16) 0.034(2) 0.0343(18) 0.0039(15) 0.0096(14) 0.0010(14)

loop_
_atom_type_symbol
_atom_type_description
_atom_type_scat_dispersion_real
_atom_type_scat_dispersion_imag
_atom_type_scat_source
C C 0.0033 0.0016 'International Tables Vol C Tables 4.2.6.8 and 6.1.1.4'
H H 0.0000 0.0000 'International Tables Vol C Tables 4.2.6.8 and 6.1.1.4'
N N 0.0061 0.0033 'International Tables Vol C Tables 4.2.6.8 and 6.1.1.4'
O O 0.0106 0.0060 'International Tables Vol C Tables 4.2.6.8 and 6.1.1.4'
Fe Fe 0.3463 0.8444 'International Tables Vol C Tables 4.2.6.8 and 6.1.1.4'
Sn Sn -0.6537 1.4246 'International Tables Vol C Tables 4.2.6.8 and 6.1.1.4'

loop_
_geom_angle_atom_site_label_1
_geom_angle_atom_site_label_2
_geom_angle_atom_site_label_3
_geom_angle
_geom_angle_site_symmetry_1
_geom_angle_site_symmetry_3
_geom_angle_publ_flag
N1 Sn1 N2 84.08(14) . . yes
N1 Sn1 Fe1 117.98(10) . 3_755 ?
N2 Sn1 Fe1 117.83(10) . 3_755 ?
N1 Sn1 Fe1 120.22(10) . . ?
N2 Sn1 Fe1 119.75(9) . . ?
Fe1 Sn1 Fe1 98.640(17) 3_755 . yes
C1 N1 C25 117.7(3) . . yes
C1 N1 Sn1 133.0(3) . . yes
C25 N1 Sn1 108.6(3) . . yes
C13 N2 C26 119.4(4) . . yes
C13 N2 Sn1 131.2(3) . . yes
C26 N2 Sn1 109.2(3) . . yes
C2 C1 C6 118.5(4) . . ?
C2 C1 N1 121.8(4) . . ?
C6 C1 N1 119.5(4) . . ?
C3 C2 C1 119.7(4) . . ?
C3 C2 C7 119.6(4) . . ?
C1 C2 C7 120.7(4) . . ?
C2 C3 C4 121.2(5) . . ?
C2 C3 H3 119.4 . . ?
C4 C3 H3 119.4 . . ?
C5 C4 C3 120.1(5) . . ?
C5 C4 H4 119.9 . . ?
C3 C4 H4 119.9 . . ?
C4 C5 C6 120.7(5) . . ?
C4 C5 H5 119.7 . . ?
C6 C5 H5 119.7 . . ?
C5 C6 C1 119.8(4) . . ?
C5 C6 C10 119.4(4) . . ?
C1 C6 C10 120.8(4) . . ?
C2 C7 C9 111.0(4) . . ?
C2 C7 C8 112.0(5) . . ?
C9 C7 C8 107.9(4) . . ?
C2 C7 H7 108.6 . . ?
C9 C7 H7 108.6 . . ?
C8 C7 H7 108.6 . . ?
C7 C8 H8A 109.5 . . ?
C7 C8 H8B 109.5 . . ?
H8A C8 H8B 109.5 . . ?
C7 C8 H8C 109.5 . . ?
H8A C8 H8C 109.5 . . ?
H8B C8 H8C 109.5 . . ?
C7 C9 H9A 109.5 . . ?
C7 C9 H9B 109.5 . . ?
H9A C9 H9B 109.5 . . ?
C7 C9 H9C 109.5 . . ?
H9A C9 H9C 109.5 . . ?
H9B C9 H9C 109.5 . . ?
C6 C10 C12 110.3(4) . . ?
C6 C10 C11 114.1(5) . . ?
C12 C10 C11 108.9(4) . . ?
C6 C10 H10 107.8 . . ?
C12 C10 H10 107.8 . . ?
C11 C10 H10 107.8 . . ?
C10 C11 H11A 109.5 . . ?
C10 C11 H11B 109.5 . . ?
H11A C11 H11B 109.5 . . ?
C10 C11 H11C 109.5 . . ?
H11A C11 H11C 109.5 . . ?
H11B C11 H11C 109.5 . . ?
C10 C12 H12A 109.5 . . ?
C10 C12 H12B 109.5 . . ?
H12A C12 H12B 109.5 . . ?
C10 C12 H12C 109.5 . . ?
H12A C12 H12C 109.5 . . ?
H12B C12 H12C 109.5 . . ?
C14 C13 C18 118.9(4) . . ?
C14 C13 N2 120.0(4) . . ?
C18 C13 N2 121.1(4) . . ?
C15 C14 C13 119.3(4) . . ?
C15 C14 C19 119.0(4) . . ?
C13 C14 C19 121.5(4) . . ?
C16 C15 C14 121.6(4) . . ?
C16 C15 H15 119.2 . . ?
C14 C15 H15 119.2 . . ?
C15 C16 C17 119.5(5) . . ?
C15 C16 H16 120.2 . . ?
C17 C16 H16 120.2 . . ?
C18 C17 C16 121.1(4) . . ?
C18 C17 H17 119.5 . . ?
C16 C17 H17 119.5 . . ?
C17 C18 C13 119.5(4) . . ?
C17 C18 C22 118.4(4) . . ?
C13 C18 C22 122.0(4) . . ?
C21 C19 C14 109.6(4) . . ?
C21 C19 C20 110.4(4) . . ?
C14 C19 C20 113.1(4) . . ?
C21 C19 H19 107.9 . . ?
C14 C19 H19 107.9 . . ?
C20 C19 H19 107.9 . . ?
C19 C20 H20A 109.5 . . ?
C19 C20 H20B 109.5 . . ?
H20A C20 H20B 109.5 . . ?
C19 C20 H20C 109.5 . . ?
H20A C20 H20C 109.5 . . ?
H20B C20 H20C 109.5 . . ?
C19 C21 H21A 109.5 . . ?
C19 C21 H21B 109.5 . . ?
H21A C21 H21B 109.5 . . ?
C19 C21 H21C 109.5 . . ?
H21A C21 H21C 109.5 . . ?
H21B C21 H21C 109.5 . . ?
C23 C22 C18 114.4(4) . . ?
C23 C22 C24 108.8(4) . . ?
C18 C22 C24 109.0(4) . . ?
C23 C22 H22 108.2 . . ?
C18 C22 H22 108.2 . . ?
C24 C22 H22 108.2 . . ?
C22 C23 H23A 109.5 . . ?
C22 C23 H23B 109.5 . . ?
H23A C23 H23B 109.5 . . ?
C22 C23 H23C 109.5 . . ?
H23A C23 H23C 109.5 . . ?
H23B C23 H23C 109.5 . . ?
C22 C24 H24A 109.5 . . ?
C22 C24 H24B 109.5 . . ?
H24A C24 H24B 109.5 . . ?
C22 C24 H24C 109.5 . . ?
H24A C24 H24C 109.5 . . ?
H24B C24 H24C 109.5 . . ?
C26 C25 N1 116.1(4) . . ?
C26 C25 H25A 108.3 . . ?
N1 C25 H25A 108.3 . . ?
C26 C25 H25B 108.3 . . ?
N1 C25 H25B 108.3 . . ?
H25A C25 H25B 107.4 . . ?
C25 C26 N2 114.0(5) . . ?
C25 C26 H26A 108.8 . . ?
N2 C26 H26A 108.8 . . ?
C25 C26 H26B 108.8 . . ?
N2 C26 H26B 108.8 . . ?
H26A C26 H26B 107.6 . . ?
C28 Fe1 C30 157.51(17) . . yes
C28 Fe1 C27 98.43(18) . . ?
C30 Fe1 C27 98.18(18) . . ?
C28 Fe1 C29 97.54(19) . . ?
C30 Fe1 C29 97.02(19) . . ?
C27 Fe1 C29 91.72(17) . . yes
C28 Fe1 Sn1 81.38(12) . 3_755 ?
C30 Fe1 Sn1 83.10(12) . 3_755 ?
C27 Fe1 Sn1 91.59(12) . 3_755 ?
C29 Fe1 Sn1 176.64(12) . 3_755 ?
C28 Fe1 Sn1 79.87(12) . . ?
C30 Fe1 Sn1 81.78(12) . . ?
C27 Fe1 Sn1 172.91(13) . . yes
C29 Fe1 Sn1 95.33(12) . . yes
Sn1 Fe1 Sn1 81.358(17) 3_755 . yes
O1 C27 Fe1 177.3(4) . . ?
O2 C28 Fe1 178.4(4) . . ?
O3 C29 Fe1 176.3(4) . . ?
O4 C30 Fe1 176.3(4) . . ?

loop_
_geom_bond_atom_site_label_1
_geom_bond_atom_site_label_2
_geom_bond_distance
_geom_bond_site_symmetry_2
_geom_bond_publ_flag
Sn1 N1 2.041(3) . yes
Sn1 N2 2.045(3) . yes
Sn1 Fe1 2.6688(7) 3_755 yess
Sn1 Fe1 2.6689(7) . yes
N1 C1 1.423(6) . ?
N1 C25 1.443(6) . ?
N2 C13 1.422(6) . ?
N2 C26 1.441(6) . ?
C1 C2 1.415(6) . ?
C1 C6 1.418(6) . ?
C2 C3 1.377(7) . ?
C2 C7 1.524(7) . ?
C3 C4 1.383(8) . ?
C3 H3 0.9500 . ?
C4 C5 1.373(7) . ?
C4 H4 0.9500 . ?
C5 C6 1.388(7) . ?
C5 H5 0.9500 . ?
C6 C10 1.519(6) . ?
C7 C9 1.525(7) . ?
C7 C8 1.542(7) . ?
C7 H7 1.0000 . ?
C8 H8A 0.9800 . ?
C8 H8B 0.9800 . ?
C8 H8C 0.9800 . ?
C9 H9A 0.9800 . ?
C9 H9B 0.9800 . ?
C9 H9C 0.9800 . ?
C10 C12 1.523(7) . ?
C10 C11 1.531(7) . ?
C10 H10 1.0000 . ?
C11 H11A 0.9800 . ?
C11 H11B 0.9800 . ?
C11 H11C 0.9800 . ?
C12 H12A 0.9800 . ?
C12 H12B 0.9800 . ?
C12 H12C 0.9800 . ?
C13 C14 1.407(6) . ?
C13 C18 1.415(6) . ?
C14 C15 1.376(7) . ?
C14 C19 1.520(6) . ?
C15 C16 1.373(7) . ?
C15 H15 0.9500 . ?
C16 C17 1.378(7) . ?
C16 H16 0.9500 . ?
C17 C18 1.377(6) . ?
C17 H17 0.9500 . ?
C18 C22 1.517(6) . ?
C19 C21 1.519(7) . ?
C19 C20 1.527(6) . ?
C19 H19 1.0000 . ?
C20 H20A 0.9800 . ?
C20 H20B 0.9800 . ?
C20 H20C 0.9800 . ?
C21 H21A 0.9800 . ?
C21 H21B 0.9800 . ?
C21 H21C 0.9800 . ?
C22 C23 1.514(6) . ?
C22 C24 1.535(7) . ?
C22 H22 1.0000 . ?
C23 H23A 0.9800 . ?
C23 H23B 0.9800 . ?
C23 H23C 0.9800 . ?
C24 H24A 0.9800 . ?
C24 H24B 0.9800 . ?
C24 H24C 0.9800 . ?
C25 C26 1.411(8) . ?
C25 H25A 0.9900 . ?
C25 H25B 0.9900 . ?
C26 H26A 0.9900 . ?
C26 H26B 0.9900 . ?
Fe1 C28 1.806(5) . yes
Fe1 C30 1.809(5) . yes
Fe1 C27 1.817(4) . yes
Fe1 C29 1.819(4) . yes
Fe1 Sn1 2.6686(7) 3_755 yes
C27 O1 1.131(5) . yes
C28 O2 1.134(5) . yes
C29 O3 1.137(5) . yes
C30 O4 1.128(5) . yes

loop_
_geom_torsion_atom_site_label_1
_geom_torsion_atom_site_label_2
_geom_torsion_atom_site_label_3
_geom_torsion_atom_site_label_4
_geom_torsion
_geom_torsion_site_symmetry_1
_geom_torsion_site_symmetry_4
N2 Sn1 N1 C1 -175.9(4) . .
Fe1 Sn1 N1 C1 65.6(4) 3_755 .
Fe1 Sn1 N1 C1 -54.8(4) . .
N2 Sn1 N1 C25 -6.2(4) . .
Fe1 Sn1 N1 C25 -124.6(3) 3_755 .
Fe1 Sn1 N1 C25 115.0(3) . .
N1 Sn1 N2 C13 174.7(4) . .
Fe1 Sn1 N2 C13 -66.7(4) 3_755 .
Fe1 Sn1 N2 C13 53.2(4) . .
N1 Sn1 N2 C26 -10.2(4) . .
Fe1 Sn1 N2 C26 108.4(4) 3_755 .
Fe1 Sn1 N2 C26 -131.7(4) . .
C25 N1 C1 C2 -79.2(5) . .
Sn1 N1 C1 C2 89.8(5) . .
C25 N1 C1 C6 96.4(5) . .
Sn1 N1 C1 C6 -94.6(4) . .
C6 C1 C2 C3 1.1(6) . .
N1 C1 C2 C3 176.7(4) . .
C6 C1 C2 C7 -176.5(4) . .
N1 C1 C2 C7 -0.8(6) . .
C1 C2 C3 C4 -0.1(7) . .
C7 C2 C3 C4 177.4(5) . .
C2 C3 C4 C5 -0.6(8) . .
C3 C4 C5 C6 0.3(8) . .
C4 C5 C6 C1 0.6(7) . .
C4 C5 C6 C10 -177.1(5) . .
C2 C1 C6 C5 -1.3(6) . .
N1 C1 C6 C5 -177.1(4) . .
C2 C1 C6 C10 176.4(4) . .
N1 C1 C6 C10 0.7(6) . .
C3 C2 C7 C9 -76.5(6) . .
C1 C2 C7 C9 101.0(5) . .
C3 C2 C7 C8 44.2(6) . .
C1 C2 C7 C8 -138.3(4) . .
C5 C6 C10 C12 85.1(6) . .
C1 C6 C10 C12 -92.6(5) . .
C5 C6 C10 C11 -37.8(6) . .
C1 C6 C10 C11 144.5(4) . .
C26 N2 C13 C14 96.2(6) . .
Sn1 N2 C13 C14 -89.1(5) . .
C26 N2 C13 C18 -81.4(6) . .
Sn1 N2 C13 C18 93.3(4) . .
C18 C13 C14 C15 -2.6(6) . .
N2 C13 C14 C15 179.7(4) . .
C18 C13 C14 C19 173.2(4) . .
N2 C13 C14 C19 -4.5(6) . .
C13 C14 C15 C16 0.8(7) . .
C19 C14 C15 C16 -175.1(5) . .
C14 C15 C16 C17 0.7(8) . .
C15 C16 C17 C18 -0.5(8) . .
C16 C17 C18 C13 -1.4(7) . .
C16 C17 C18 C22 175.3(5) . .
C14 C13 C18 C17 2.9(6) . .
N2 C13 C18 C17 -179.5(4) . .
C14 C13 C18 C22 -173.7(4) . .
N2 C13 C18 C22 4.0(6) . .
C15 C14 C19 C21 84.4(6) . .
C13 C14 C19 C21 -91.4(5) . .
C15 C14 C19 C20 -39.2(6) . .
C13 C14 C19 C20 145.0(4) . .
C17 C18 C22 C23 39.6(6) . .
C13 C18 C22 C23 -143.7(4) . .
C17 C18 C22 C24 -82.4(6) . .
C13 C18 C22 C24 94.2(6) . .
C1 N1 C25 C26 -165.6(5) . .
Sn1 N1 C25 C26 22.9(7) . .
N1 C25 C26 N2 -33.3(9) . .
C13 N2 C26 C25 -158.6(5) . .
Sn1 N2 C26 C25 25.7(7) . .
N1 Sn1 Fe1 C28 46.91(17) . .
N2 Sn1 Fe1 C28 148.18(17) . .
Fe1 Sn1 Fe1 C28 -82.71(13) 3_755 .
N1 Sn1 Fe1 C30 -146.16(17) . .
N2 Sn1 Fe1 C30 -44.89(17) . .
Fe1 Sn1 Fe1 C30 84.22(12) 3_755 .
N1 Sn1 Fe1 C27 123.6(11) . .
N2 Sn1 Fe1 C27 -135.1(11) . .
Fe1 Sn1 Fe1 C27 -6.0(11) 3_755 .
N1 Sn1 Fe1 C29 -49.82(19) . .
N2 Sn1 Fe1 C29 51.45(19) . .
Fe1 Sn1 Fe1 C29 -179.44(15) 3_755 .
N1 Sn1 Fe1 Sn1 129.62(12) . 3_755
N2 Sn1 Fe1 Sn1 -129.11(11) . 3_755
Fe1 Sn1 Fe1 Sn1 0.0 3_755 3_755
C28 Fe1 C27 O1 -96(9) . .
C30 Fe1 C27 O1 99(9) . .
C29 Fe1 C27 O1 2(9) . .
Sn1 Fe1 C27 O1 -177(100) 3_755 .
Sn1 Fe1 C27 O1 -171(8) . .
C30 Fe1 C28 O2 -149(13) . .
C27 Fe1 C28 O2 74(13) . .
C29 Fe1 C28 O2 -19(13) . .
Sn1 Fe1 C28 O2 164(13) 3_755 .
Sn1 Fe1 C28 O2 -113(13) . .
C28 Fe1 C29 O3 94(7) . .
C30 Fe1 C29 O3 -103(7) . .
C27 Fe1 C29 O3 -4(7) . .
Sn1 Fe1 C29 O3 165(5) 3_755 .
Sn1 Fe1 C29 O3 175(7) . .
C28 Fe1 C30 O4 167(6) . .
C27 Fe1 C30 O4 -56(6) . .
C29 Fe1 C30 O4 37(6) . .
Sn1 Fe1 C30 O4 -147(6) 3_755 .
Sn1 Fe1 C30 O4 131(6) . .
